data_2200094
loop_
_publ_author_name
'Bond, Andrew D.'
'Edwards, Marc R.'
'Jones, William'

_publ_section_title
;
 Sebacic acid
;
_journal_issue 2
_journal_name_full 'Acta Crystallographica Section E'
_journal_page_first o141
_journal_page_last o142
_journal_paper_doi 10.1107/S1600536801000794
_journal_volume 57
_journal_year 2001
_chemical_formula_iupac 'C10 H18 O4'
_chemical_formula_moiety 'C10 H18 O4'
_chemical_formula_sum 'C10 H18 O4'
_chemical_formula_weight 202.24
_chemical_melting_point 407.0(10)
_chemical_name_common 'sebacic acid'
_chemical_name_systematic 'octane-1,8-dicarboxylic acid'
_space_group_IT_number 14
_symmetry_cell_setting monoclinic
_symmetry_space_group_name_Hall '-P 2ybc'
_symmetry_space_group_name_H-M 'P 1 21/c 1'
_cell_angle_alpha 90.00
_cell_angle_beta 92.273(6)
_cell_angle_gamma 90.00
_cell_formula_units_Z 2
_cell_length_a 10.9197(7)
_cell_length_b 4.9876(6)
_cell_length_c 9.9640(10)
_cell_measurement_reflns_used 2040
_cell_measurement_temperature 180(2)
_cell_measurement_theta_max 27.48
_cell_measurement_theta_min 1.02
_cell_volume 542.24(9)
_computing_cell_refinement 'HKL SCALEPACK (Otwinowski & Minor, 1997)'
_computing_data_collection 'COLLECT (Nonius, 1998)'
_computing_data_reduction 'HKL DENZO and SCALEPACK (Otwinowski & Minor, 1997)'
_computing_molecular_graphics 'XP (Sheldrick, 1993) and CAMERON (Watkin et al., 1996)'
_computing_publication_material SHELXL97
_computing_structure_refinement 'SHELXL97 (Sheldrick 1997)'
_computing_structure_solution 'SHELXS97 (Sheldrick 1997)'
_diffrn_ambient_temperature 180(2)
_diffrn_measured_fraction_theta_full .990
_diffrn_measured_fraction_theta_max .990
_diffrn_measurement_device_type 'Nonius KappaCCD'
_diffrn_measurement_method 'Thin-slice \w and \f'
_diffrn_radiation_monochromator graphite
_diffrn_radiation_source 'fine-focus sealed tube'
_diffrn_radiation_type MoK\a
_diffrn_radiation_wavelength .71069
_diffrn_reflns_av_R_equivalents .054
_diffrn_reflns_av_sigmaI/netI .0601
_diffrn_reflns_limit_h_max 14
_diffrn_reflns_limit_h_min -11
_diffrn_reflns_limit_k_max 6
_diffrn_reflns_limit_k_min -5
_diffrn_reflns_limit_l_max 9
_diffrn_reflns_limit_l_min -12
_diffrn_reflns_number 3745
_diffrn_reflns_theta_full 27.50
_diffrn_reflns_theta_max 27.50
_diffrn_reflns_theta_min 3.73
_exptl_absorpt_coefficient_mu .095
_exptl_absorpt_correction_T_max .995
_exptl_absorpt_correction_T_min .912
_exptl_absorpt_correction_type multi-scan
_exptl_absorpt_process_details '(SORTAV; Blessing, 1995)'
_exptl_crystal_colour colourless
_exptl_crystal_density_diffrn 1.239
_exptl_crystal_density_method 'not measured'
_exptl_crystal_description plate
_exptl_crystal_F_000 220
_exptl_crystal_size_max .23
_exptl_crystal_size_mid .18
_exptl_crystal_size_min .05
_refine_diff_density_max .224
_refine_diff_density_min -.182
_refine_ls_extinction_method none
_refine_ls_goodness_of_fit_ref 1.045
_refine_ls_hydrogen_treatment mixed
_refine_ls_matrix_type full
_refine_ls_number_parameters 68
_refine_ls_number_reflns 1241
_refine_ls_number_restraints 0
_refine_ls_restrained_S_all 1.045
_refine_ls_R_factor_all .090
_refine_ls_R_factor_gt .051
_refine_ls_shift/su_max .006
_refine_ls_shift/su_mean .002
_refine_ls_structure_factor_coef Fsqd
_refine_ls_weighting_details 'calc w = 1/[\s^2^(Fo^2^)+(0.0705P)^2^] where P = (Fo^2^+2Fc^2^)/3'
_refine_ls_weighting_scheme calc
_refine_ls_wR_factor_ref .139
_reflns_number_gt 796
_reflns_number_total 1241
_reflns_threshold_expression I>2\s(I)
_cod_data_source_file bt6002.cif
_cod_data_source_block I
_cod_depositor_comments
;
The following automatic conversions were performed:

'_chemical_melting_point' value '406-408' was changed to '407.0(10)'
- the average value was taken and precision was estimated.

Automatic conversion script
Id: cif_fix_values 1646 2011-03-28 12:23:43Z adriana 

The following automatic conversions were performed:

'_chemical_melting_point' value '406-408' was changed to '407.0(10)'
- the average value was taken and precision was estimated.

Automatic conversion script
Id: cif_fix_values 1715 2011-07-08 13:25:40Z adriana 
;
_cod_original_cell_volume 542.27(9)
_cod_original_sg_symbol_H-M 'P 21/c'
_cod_database_code 2200094
_cod_database_fobs_code 2200094

loop_
_symmetry_equiv_pos_as_xyz
'x, y, z'
'-x, y+1/2, -z+1/2'
'-x, -y, -z'
'x, -y-1/2, z-1/2'

loop_
_atom_site_label
_atom_site_fract_x
_atom_site_fract_y
_atom_site_fract_z
_atom_site_U_iso_or_equiv
_atom_site_adp_type
_atom_site_calc_flag
_atom_site_refinement_flags
_atom_site_occupancy
_atom_site_disorder_assembly
_atom_site_disorder_group
_atom_site_type_symbol
O1 .12859(9) .4028(2) .92528(12) .0427(4) Uani d . 1 . . O
O2 .01144(9) .7593(3) .88045(12) .0445(4) Uani d . 1 . . O
H1 -.042(2) .685(6) .959(3) .117(9) Uiso d . 1 . . H
C1 .10498(13) .6043(4) .85865(16) .0332(4) Uani d . 1 . . C
C2 .18124(13) .6970(4) .74613(16) .0372(5) Uani d . 1 . . C
H2A .2144 .8767 .7691 .045 Uiso calc R 1 . . H
H2B .1273 .7166 .6645 .045 Uiso calc R 1 . . H
C3 .28703(13) .5157(3) .71336(16) .0365(5) Uani d . 1 . . C
H3A .2551 .3343 .6919 .044 Uiso calc R 1 . . H
H3B .3434 .5007 .7933 .044 Uiso calc R 1 . . H
C4 .35752(14) .6183(4) .59603(18) .0427(5) Uani d . 1 . . C
H4A .3005 .6314 .5166 .051 Uiso calc R 1 . . H
H4B .3870 .8017 .6174 .051 Uiso calc R 1 . . H
C5 .46563(15) .4497(4) .55935(18) .0436(5) Uani d . 1 . . C
H5A .4364 .2655 .5395 .052 Uiso calc R 1 . . H
H5B .5235 .4395 .6382 .052 Uiso calc R 1 . . H

loop_
_atom_site_aniso_label
_atom_site_aniso_U_11
_atom_site_aniso_U_22
_atom_site_aniso_U_33
_atom_site_aniso_U_12
_atom_site_aniso_U_13
_atom_site_aniso_U_23
O1 .0410(7) .0463(9) .0418(7) .0036(6) .0153(5) .0111(6)
O2 .0424(7) .0477(9) .0449(8) .0095(6) .0183(5) .0105(6)
C1 .0319(9) .0361(11) .0318(9) -.0012(7) .0053(6) .0005(8)
C2 .0375(8) .0399(11) .0350(9) .0000(7) .0112(7) .0064(8)
C3 .0340(9) .0384(10) .0377(10) -.0009(7) .0100(7) .0048(8)
C4 .0415(10) .0450(12) .0427(10) .0048(8) .0157(7) .0104(9)
C5 .0419(9) .0451(11) .0451(10) .0049(8) .0175(8) .0104(9)

loop_
_atom_type_symbol
_atom_type_description
_atom_type_scat_dispersion_real
_atom_type_scat_dispersion_imag
_atom_type_scat_source
C C .0033 .0016 'International Tables Vol C Tables 4.2.6.8 and 6.1.1.4'
H H .0000 .0000 'International Tables Vol C Tables 4.2.6.8 and 6.1.1.4'
O O .0106 .0060 'International Tables Vol C Tables 4.2.6.8 and 6.1.1.4'

loop_
_geom_angle_atom_site_label_1
_geom_angle_atom_site_label_2
_geom_angle_atom_site_label_3
_geom_angle_site_symmetry_1
_geom_angle_site_symmetry_3
_geom_angle
_geom_angle_publ_flag
C1 O2 H1 . . 111.8(14) no
O1 C1 O2 . . 122.96(14) no
O1 C1 C2 . . 123.21(14) no
O2 C1 C2 . . 113.83(15) no
C1 C2 C3 . . 115.45(14) no
C1 C2 H2A . . 108.4 no
C3 C2 H2A . . 108.4 no
C1 C2 H2B . . 108.4 no
C3 C2 H2B . . 108.4 no
H2A C2 H2B . . 107.5 no
C2 C3 C4 . . 112.38(14) no
C2 C3 H3A . . 109.1 no
C4 C3 H3A . . 109.1 no
C2 C3 H3B . . 109.1 no
C4 C3 H3B . . 109.1 no
H3A C3 H3B . . 107.9 no
C5 C4 C3 . . 115.21(15) no
C5 C4 H4A . . 108.5 no
C3 C4 H4A . . 108.5 no
C5 C4 H4B . . 108.5 no
C3 C4 H4B . . 108.5 no
H4A C4 H4B . . 107.5 no
C4 C5 C5 . 3_666 115.04(19) no
C4 C5 H5A . . 108.5 no
C5 C5 H5A 3_666 . 108.5 no
C4 C5 H5B . . 108.5 no
C5 C5 H5B 3_666 . 108.5 no
H5A C5 H5B . . 107.5 no

loop_
_geom_bond_atom_site_label_1
_geom_bond_atom_site_label_2
_geom_bond_site_symmetry_2
_geom_bond_distance
_geom_bond_publ_flag
O1 C1 . 1.2263(19) no
O2 C1 . 1.3061(19) no
O2 H1 . 1.06(3) no
C1 C2 . 1.496(2) no
C2 C3 . 1.513(2) no
C2 H2A . .9900 no
C2 H2B . .9900 no
C3 C4 . 1.514(2) no
C3 H3A . .9900 no
C3 H3B . .9900 no
C4 C5 . 1.506(2) no
C4 H4A . .9900 no
C4 H4B . .9900 no
C5 C5 3_666 1.511(3) no
C5 H5A . .9900 no
C5 H5B . .9900 no

loop_
_geom_hbond_atom_site_label_D
_geom_hbond_atom_site_label_H
_geom_hbond_atom_site_label_A
_geom_hbond_site_symmetry_A
_geom_hbond_distance_DH
_geom_hbond_distance_HA
_geom_hbond_distance_DA
_geom_hbond_angle_DHA
_geom_hbond_publ_flag
O2 H1 O1 3_567 1.06(3) 1.58(3) 2.6406(15) 175(2) yes

loop_
_geom_torsion_atom_site_label_1
_geom_torsion_atom_site_label_2
_geom_torsion_atom_site_label_3
_geom_torsion_atom_site_label_4
_geom_torsion_site_symmetry_4
_geom_torsion
_geom_torsion_publ_flag
O1 C1 C2 C3 . 3.5(2) no
O2 C1 C2 C3 . -177.21(14) no
C1 C2 C3 C4 . 178.31(15) no
C2 C3 C4 C5 . 179.01(16) no
C3 C4 C5 C5 3_666 179.0(2) no
